data_7248408
loop_
_publ_author_name
'Igoa Salda\~na, Fernando'
'L\'opez, Agust\'in'
'Gonz\'alez-Platas, Javier'
'Suescun, Leopoldo'
'Kremer, Carlos'
'Torres, Julia'

_publ_section_title
;
 Extended isomerism in heteronuclear metal--organic frameworks: synthetic
 strategies and crystal structures of lanthanide--cobalt--oxydiacetate
 systems
;
_journal_issue 19
_journal_name_full CrystEngComm
_journal_page_first 2560
_journal_page_last 2570
_journal_paper_doi 10.1039/D4CE00168K
_journal_volume 26
_journal_year 2024
_chemical_formula_moiety 'C24 H24 Co2 Ho2 O30, Co H6 O6, 2(O)'
_chemical_formula_sum 'C24 H30 Co3 Ho2 O38'
_chemical_formula_weight 1433.13
_space_group_crystal_system cubic
_space_group_IT_number 228
_space_group_name_Hall '-F 4ud 2vw 3'
_space_group_name_H-M_alt 'F d -3 c :2'
_atom_sites_solution_hydrogens mixed
_atom_sites_solution_primary dual
_audit_creation_date 2023-08-29
_audit_creation_method
;
Olex2 1.5
(compiled 2023.08.24 svn.re1ec1418 for OlexSys, GUI svn.r6817)
;
_audit_update_record
;
2023-12-28 deposited with the CCDC.	2024-04-11 downloaded from the CCDC.
;
_cell_angle_alpha 90
_cell_angle_beta 90
_cell_angle_gamma 90
_cell_formula_units_Z 16
_cell_length_a 25.5505(8)
_cell_length_b 25.5505(8)
_cell_length_c 25.5505(8)
_cell_measurement_reflns_used 2653
_cell_measurement_temperature 298(2)
_cell_measurement_theta_max 30.7630
_cell_measurement_theta_min 4.4660
_cell_volume 16680.1(9)
_computing_cell_refinement 'CrysAlisPro 1.171.40.75a (Rigaku OD, 2020)'
_computing_data_collection 'CrysAlisPro 1.171.40.75a (Rigaku OD, 2020)'
_computing_data_reduction 'CrysAlisPro 1.171.40.75a (Rigaku OD, 2020)'
_computing_molecular_graphics 'Olex2 1.5 (Dolomanov et al., 2009)'
_computing_publication_material 'Olex2 1.5 (Dolomanov et al., 2009)'
_computing_structure_refinement 'SHELXL 2019/3 (Sheldrick, 2015)'
_computing_structure_solution 'SHELXT  (Sheldrick, 2015)'
_diffrn_ambient_temperature 298(2)
_diffrn_detector 'CCD plate'
_diffrn_detector_area_resol_mean 10.5953
_diffrn_detector_type Atlas
_diffrn_measured_fraction_theta_full 0.995
_diffrn_measured_fraction_theta_max 0.997
_diffrn_measurement_details
;
List of Runs (angles in degrees, time in seconds):

  # Type    Start    End  Width  t~exp~   \w     \q     \k     \f   Frames
#--------------------------------------------------------------------------
  1  \w   -100.00 -71.00   1.00   45.00    --  -14.87 178.00-150.00   29
  2  \w    -86.00 -43.00   1.00   45.00    --  -14.87 -38.00  30.00   43
  3  \w    -42.00  39.00   1.00   45.00    --   15.49 -57.00 150.00   81
;
_diffrn_measurement_device 'four-circle diffractometer'
_diffrn_measurement_device_type 'SuperNova, Dual, Cu at home/near, Atlas'
_diffrn_measurement_method '\w scans'
_diffrn_orient_matrix_type 'CrysAlisPro convention (1999,Acta A55,543-557)'
_diffrn_orient_matrix_UB_11 -0.0199677000
_diffrn_orient_matrix_UB_12 -0.0126238000
_diffrn_orient_matrix_UB_13 -0.0145978000
_diffrn_orient_matrix_UB_21 0.0024632000
_diffrn_orient_matrix_UB_22 -0.0225121000
_diffrn_orient_matrix_UB_23 0.0160227000
_diffrn_orient_matrix_UB_31 -0.0191239000
_diffrn_orient_matrix_UB_32 0.0102251000
_diffrn_orient_matrix_UB_33 0.0173409000
_diffrn_radiation_monochromator mirror
_diffrn_radiation_probe x-ray
_diffrn_radiation_type 'Mo K\a'
_diffrn_radiation_wavelength 0.71073
_diffrn_reflns_av_R_equivalents 0.0335
_diffrn_reflns_av_unetI/netI 0.0113
_diffrn_reflns_Laue_measured_fraction_full 0.995
_diffrn_reflns_Laue_measured_fraction_max 0.997
_diffrn_reflns_limit_h_max 32
_diffrn_reflns_limit_h_min -34
_diffrn_reflns_limit_k_max 34
_diffrn_reflns_limit_k_min -22
_diffrn_reflns_limit_l_max 34
_diffrn_reflns_limit_l_min -24
_diffrn_reflns_number 14719
_diffrn_reflns_point_group_measured_fraction_full 0.995
_diffrn_reflns_point_group_measured_fraction_max 0.997
_diffrn_reflns_theta_full 25.242
_diffrn_reflns_theta_max 28.275
_diffrn_reflns_theta_min 3.907
_diffrn_source 'micro-focus sealed X-ray tube'
_diffrn_source_type 'SuperNova (Mo) X-ray Source'
_exptl_absorpt_coefficient_mu 5.042
_exptl_absorpt_correction_T_max 0.785
_exptl_absorpt_correction_T_min 0.501
_exptl_absorpt_correction_type gaussian
_exptl_absorpt_process_details
;
CrysAlisPro 1.171.40.75a (Rigaku Oxford Diffraction, 2020)
Numerical absorption correction based on gaussian integration over
			a multifaceted crystal model
Empirical absorption correction using spherical harmonics,
 implemented in SCALE3 ABSPACK scaling algorithm.
;
_exptl_crystal_colour 'light pink'
_exptl_crystal_colour_modifier light
_exptl_crystal_colour_primary pink
_exptl_crystal_density_diffrn 2.283
_exptl_crystal_description block
_exptl_crystal_F_000 11088
_exptl_crystal_size_max 0.204
_exptl_crystal_size_mid 0.101
_exptl_crystal_size_min 0.077
_refine_diff_density_max 0.887
_refine_diff_density_min -0.531
_refine_diff_density_rms 0.082
_refine_ls_extinction_method none
_refine_ls_goodness_of_fit_ref 1.165
_refine_ls_hydrogen_treatment constr
_refine_ls_matrix_type full
_refine_ls_number_parameters 60
_refine_ls_number_reflns 870
_refine_ls_number_restraints 0
_refine_ls_restrained_S_all 1.165
_refine_ls_R_factor_all 0.0359
_refine_ls_R_factor_gt 0.0257
_refine_ls_shift/su_max 0.000
_refine_ls_shift/su_mean 0.000
_refine_ls_structure_factor_coef Fsqd
_refine_ls_weighting_details 'w=1/[\s^2^(Fo^2^)+(0.0332P)^2^+108.7203P] where P=(Fo^2^+2Fc^2^)/3'
_refine_ls_weighting_scheme calc
_refine_ls_wR_factor_gt 0.0770
_refine_ls_wR_factor_ref 0.0859
_reflns_Friedel_coverage 0.000
_reflns_number_gt 643
_reflns_number_total 870
_reflns_threshold_expression 'I > 2\s(I)'
_cod_data_source_file d4ce00168k2.cif
_cod_data_source_block cub_hocooda
_cod_depositor_comments 'Adding full bibliography for 7248398--7248415.cif.'
_cod_original_cell_volume 16680.1(15)
_cod_original_sg_symbol_Hall '-F 4cvw 2vw 3'
_cod_original_sg_symbol_H-M 'F d -3 c'
_cod_database_code 7248408
_shelx_shelxl_version_number 2019/3
_chemical_oxdiff_formula 'C24 H36 Ho2 Co3 O39'
_shelx_space_group_comment
;
The symmetry employed for this shelxl refinement is uniquely defined
by the following loop, which should always be used as a source of
symmetry information in preference to the above space-group names.
They are only intended as comments.
;
_reflns_odcompleteness_completeness 99.45
_reflns_odcompleteness_iscentric 1
_reflns_odcompleteness_theta 28.22
_olex2_refinement_description
;
1. Fixed Uiso
 At 1.2 times of:
  All C(H,H) groups
 At 1.5 times of:
  All O(H) groups
2. Others
 Fixed Sof: H1W(0.5) O2W(0.166667)
3.a Free rotating group:
 O1W(H1W)
3.b Secondary CH2 refined with riding coordinates:
 C2(H2A,H2B)
;
_olex2_submission_special_instructions 'No special instructions were received'
_oxdiff_exptl_absorpt_empirical_details
;
Empirical correction (ABSPACK) includes:
- Absorption correction using spherical harmonics
- Frame scaling
;
_oxdiff_exptl_absorpt_empirical_full_max 1.275
_oxdiff_exptl_absorpt_empirical_full_min 0.862

loop_
_space_group_symop_operation_xyz
'x, y, z'
'-x+1/4, -y+3/4, z+1/2'
'-x+3/4, y+1/2, -z+1/4'
'x+1/2, -y+1/4, -z+3/4'
'z, x, y'
'z+1/2, -x+1/4, -y+3/4'
'-z+1/4, -x+3/4, y+1/2'
'-z+3/4, x+1/2, -y+1/4'
'y, z, x'
'-y+3/4, z+1/2, -x+1/4'
'y+1/2, -z+1/4, -x+3/4'
'-y+1/4, -z+3/4, x+1/2'
'y+3/4, x+1/4, -z'
'-y+1/2, -x+1/2, -z+1/2'
'y+1/4, -x, z+3/4'
'-y, x+3/4, z+1/4'
'x+3/4, z+1/4, -y'
'-x, z+3/4, y+1/4'
'-x+1/2, -z+1/2, -y+1/2'
'x+1/4, -z, y+3/4'
'z+3/4, y+1/4, -x'
'z+1/4, -y, x+3/4'
'-z, y+3/4, x+1/4'
'-z+1/2, -y+1/2, -x+1/2'
'x, y+1/2, z+1/2'
'-x+1/4, -y+5/4, z+1'
'-x+3/4, y+1, -z+3/4'
'x+1/2, -y+3/4, -z+5/4'
'z, x+1/2, y+1/2'
'z+1/2, -x+3/4, -y+5/4'
'-z+1/4, -x+5/4, y+1'
'-z+3/4, x+1, -y+3/4'
'y, z+1/2, x+1/2'
'-y+3/4, z+1, -x+3/4'
'y+1/2, -z+3/4, -x+5/4'
'-y+1/4, -z+5/4, x+1'
'y+3/4, x+3/4, -z+1/2'
'-y+1/2, -x+1, -z+1'
'y+1/4, -x+1/2, z+5/4'
'-y, x+5/4, z+3/4'
'x+3/4, z+3/4, -y+1/2'
'-x, z+5/4, y+3/4'
'-x+1/2, -z+1, -y+1'
'x+1/4, -z+1/2, y+5/4'
'z+3/4, y+3/4, -x+1/2'
'z+1/4, -y+1/2, x+5/4'
'-z, y+5/4, x+3/4'
'-z+1/2, -y+1, -x+1'
'x+1/2, y, z+1/2'
'-x+3/4, -y+3/4, z+1'
'-x+5/4, y+1/2, -z+3/4'
'x+1, -y+1/4, -z+5/4'
'z+1/2, x, y+1/2'
'z+1, -x+1/4, -y+5/4'
'-z+3/4, -x+3/4, y+1'
'-z+5/4, x+1/2, -y+3/4'
'y+1/2, z, x+1/2'
'-y+5/4, z+1/2, -x+3/4'
'y+1, -z+1/4, -x+5/4'
'-y+3/4, -z+3/4, x+1'
'y+5/4, x+1/4, -z+1/2'
'-y+1, -x+1/2, -z+1'
'y+3/4, -x, z+5/4'
'-y+1/2, x+3/4, z+3/4'
'x+5/4, z+1/4, -y+1/2'
'-x+1/2, z+3/4, y+3/4'
'-x+1, -z+1/2, -y+1'
'x+3/4, -z, y+5/4'
'z+5/4, y+1/4, -x+1/2'
'z+3/4, -y, x+5/4'
'-z+1/2, y+3/4, x+3/4'
'-z+1, -y+1/2, -x+1'
'x+1/2, y+1/2, z'
'-x+3/4, -y+5/4, z+1/2'
'-x+5/4, y+1, -z+1/4'
'x+1, -y+3/4, -z+3/4'
'z+1/2, x+1/2, y'
'z+1, -x+3/4, -y+3/4'
'-z+3/4, -x+5/4, y+1/2'
'-z+5/4, x+1, -y+1/4'
'y+1/2, z+1/2, x'
'-y+5/4, z+1, -x+1/4'
'y+1, -z+3/4, -x+3/4'
'-y+3/4, -z+5/4, x+1/2'
'y+5/4, x+3/4, -z'
'-y+1, -x+1, -z+1/2'
'y+3/4, -x+1/2, z+3/4'
'-y+1/2, x+5/4, z+1/4'
'x+5/4, z+3/4, -y'
'-x+1/2, z+5/4, y+1/4'
'-x+1, -z+1, -y+1/2'
'x+3/4, -z+1/2, y+3/4'
'z+5/4, y+3/4, -x'
'z+3/4, -y+1/2, x+3/4'
'-z+1/2, y+5/4, x+1/4'
'-z+1, -y+1, -x+1/2'
'-x, -y, -z'
'x-1/4, y-3/4, -z-1/2'
'x-3/4, -y-1/2, z-1/4'
'-x-1/2, y-1/4, z-3/4'
'-z, -x, -y'
'-z-1/2, x-1/4, y-3/4'
'z-1/4, x-3/4, -y-1/2'
'z-3/4, -x-1/2, y-1/4'
'-y, -z, -x'
'y-3/4, -z-1/2, x-1/4'
'-y-1/2, z-1/4, x-3/4'
'y-1/4, z-3/4, -x-1/2'
'-y-3/4, -x-1/4, z'
'y-1/2, x-1/2, z-1/2'
'-y-1/4, x, -z-3/4'
'y, -x-3/4, -z-1/4'
'-x-3/4, -z-1/4, y'
'x, -z-3/4, -y-1/4'
'x-1/2, z-1/2, y-1/2'
'-x-1/4, z, -y-3/4'
'-z-3/4, -y-1/4, x'
'-z-1/4, y, -x-3/4'
'z, -y-3/4, -x-1/4'
'z-1/2, y-1/2, x-1/2'
'-x, -y+1/2, -z+1/2'
'x-1/4, y-1/4, -z'
'x-3/4, -y, z+1/4'
'-x-1/2, y+1/4, z-1/4'
'-z, -x+1/2, -y+1/2'
'-z-1/2, x+1/4, y-1/4'
'z-1/4, x-1/4, -y'
'z-3/4, -x, y+1/4'
'-y, -z+1/2, -x+1/2'
'y-3/4, -z, x+1/4'
'-y-1/2, z+1/4, x-1/4'
'y-1/4, z-1/4, -x'
'-y-3/4, -x+1/4, z+1/2'
'y-1/2, x, z'
'-y-1/4, x+1/2, -z-1/4'
'y, -x-1/4, -z+1/4'
'-x-3/4, -z+1/4, y+1/2'
'x, -z-1/4, -y+1/4'
'x-1/2, z, y'
'-x-1/4, z+1/2, -y-1/4'
'-z-3/4, -y+1/4, x+1/2'
'-z-1/4, y+1/2, -x-1/4'
'z, -y-1/4, -x+1/4'
'z-1/2, y, x'
'-x+1/2, -y, -z+1/2'
'x+1/4, y-3/4, -z'
'x-1/4, -y-1/2, z+1/4'
'-x, y-1/4, z-1/4'
'-z+1/2, -x, -y+1/2'
'-z, x-1/4, y-1/4'
'z+1/4, x-3/4, -y'
'z-1/4, -x-1/2, y+1/4'
'-y+1/2, -z, -x+1/2'
'y-1/4, -z-1/2, x+1/4'
'-y, z-1/4, x-1/4'
'y+1/4, z-3/4, -x'
'-y-1/4, -x-1/4, z+1/2'
'y, x-1/2, z'
'-y+1/4, x, -z-1/4'
'y+1/2, -x-3/4, -z+1/4'
'-x-1/4, -z-1/4, y+1/2'
'x+1/2, -z-3/4, -y+1/4'
'x, z-1/2, y'
'-x+1/4, z, -y-1/4'
'-z-1/4, -y-1/4, x+1/2'
'-z+1/4, y, -x-1/4'
'z+1/2, -y-3/4, -x+1/4'
'z, y-1/2, x'
'-x+1/2, -y+1/2, -z'
'x+1/4, y-1/4, -z-1/2'
'x-1/4, -y, z-1/4'
'-x, y+1/4, z-3/4'
'-z+1/2, -x+1/2, -y'
'-z, x+1/4, y-3/4'
'z+1/4, x-1/4, -y-1/2'
'z-1/4, -x, y-1/4'
'-y+1/2, -z+1/2, -x'
'y-1/4, -z, x-1/4'
'-y, z+1/4, x-3/4'
'y+1/4, z-1/4, -x-1/2'
'-y-1/4, -x+1/4, z'
'y, x, z-1/2'
'-y+1/4, x+1/2, -z-3/4'
'y+1/2, -x-1/4, -z-1/4'
'-x-1/4, -z+1/4, y'
'x+1/2, -z-1/4, -y-1/4'
'x, z, y-1/2'
'-x+1/4, z+1/2, -y-3/4'
'-z-1/4, -y+1/4, x'
'-z+1/4, y+1/2, -x-3/4'
'z+1/2, -y-1/4, -x-1/4'
'z, y, x-1/2'

loop_
_atom_site_label
_atom_site_type_symbol
_atom_site_fract_x
_atom_site_fract_y
_atom_site_fract_z
_atom_site_U_iso_or_equiv
_atom_site_adp_type
_atom_site_occupancy
_atom_site_site_symmetry_order
_atom_site_calc_flag
_atom_site_refinement_flags_posn
_atom_site_refinement_flags_adp
_atom_site_refinement_flags_occupancy
_atom_site_disorder_assembly
_atom_site_disorder_group
Co1 Co 0.500000 0.500000 0.500000 0.0185(3) Uani 1 6 d S T P . .
Ho Ho 0.500000 0.750000 0.500000 0.02080(16) Uani 1 6 d S T P . .
Co2 Co 0.625000 0.625000 0.625000 0.0397(4) Uani 1 12 d S T P . .
O2 O 0.48683(9) 0.57791(9) 0.52180(9) 0.0319(5) Uani 1 1 d . . . . .
O1W O 0.54340(15) 0.625000 0.625000 0.0529(11) Uani 1 2 d GS T P . .
H1W H 0.523714 0.632027 0.599110 0.079 Uiso 0.5 1 d G U P . .
C1 C 0.49164(14) 0.62262(15) 0.50303(12) 0.0264(8) Uani 1 1 d . . . . .
O1 O 0.49155(9) 0.66340(9) 0.53051(9) 0.0351(6) Uani 1 1 d . . . . .
C2 C 0.49737(15) 0.62915(13) 0.44505(14) 0.0401(9) Uani 1 1 d . . . . .
H2A H 0.528946 0.611721 0.433196 0.048 Uiso 1 1 calc R U . . .
H2B H 0.467724 0.613387 0.427336 0.048 Uiso 1 1 calc R U . . .
O3 O 0.500000 0.68287(9) 0.43287(9) 0.0308(7) Uani 1 2 d S T P . .
O2W O 0.4189(5) 0.625000 0.625000 0.056(3) Uani 0.3333 2 d S T P . .

loop_
_atom_site_aniso_label
_atom_site_aniso_U_11
_atom_site_aniso_U_22
_atom_site_aniso_U_33
_atom_site_aniso_U_23
_atom_site_aniso_U_13
_atom_site_aniso_U_12
Co1 0.0185(3) 0.0185(3) 0.0185(3) -0.00039(19) -0.00039(19) -0.00039(19)
Ho 0.02080(16) 0.02080(16) 0.02080(16) -0.00397(7) 0.00397(7) -0.00397(7)
Co2 0.0397(4) 0.0397(4) 0.0397(4) 0.000 0.000 0.000
O2 0.0368(13) 0.0257(12) 0.0333(13) 0.0003(10) 0.0029(11) 0.0002(10)
O1W 0.033(2) 0.086(3) 0.040(2) 0.007(2) 0.000 0.000
C1 0.0222(14) 0.027(2) 0.0303(18) -0.0010(13) 0.0000(12) -0.0022(12)
O1 0.0501(15) 0.0259(12) 0.0294(12) -0.0038(10) 0.0042(11) -0.0069(10)
C2 0.064(2) 0.0250(17) 0.0312(19) -0.0042(14) 0.0063(17) -0.0033(16)
O3 0.0459(19) 0.0233(10) 0.0233(10) -0.0013(12) 0.0056(9) -0.0056(9)
O2W 0.040(7) 0.084(9) 0.045(7) -0.003(7) 0.000 0.000

loop_
_atom_type_symbol
_atom_type_description
_atom_type_scat_dispersion_real
_atom_type_scat_dispersion_imag
_atom_type_scat_source
C C 0.0033 0.0016 'International Tables Vol C Tables 4.2.6.8 and 6.1.1.4'
H H 0.0000 0.0000 'International Tables Vol C Tables 4.2.6.8 and 6.1.1.4'
Co Co 0.3494 0.9721 'International Tables Vol C Tables 4.2.6.8 and 6.1.1.4'
Ho Ho -0.2175 4.6783 'International Tables Vol C Tables 4.2.6.8 and 6.1.1.4'
O O 0.0106 0.0060 'International Tables Vol C Tables 4.2.6.8 and 6.1.1.4'

loop_
_exptl_crystal_face_index_h
_exptl_crystal_face_index_k
_exptl_crystal_face_index_l
_exptl_crystal_face_perp_dist
0 -1 0 0.0480
0 1 0 0.0480
-1 0 1 0.1050
-4 1 0 0.0629
4 -1 0 0.0137
1 1 4 0.0792
0 -1 -4 0.1016
-4 -1 0 0.0630
-1 -3 -4 0.0872
-1 -4 0 0.0483
1 -1 4 0.0657
3 4 -4 0.0651

loop_
_geom_angle_atom_site_label_1
_geom_angle_atom_site_label_2
_geom_angle_atom_site_label_3
_geom_angle
_geom_angle_site_symmetry_1
_geom_angle_site_symmetry_3
_geom_angle_publ_flag
O2 Co1 O2 93.28(9) . 105_666 ?
O2 Co1 O2 86.72(9) 97_666 101_666 ?
O2 Co1 O2 93.28(9) 97_666 9 ?
O2 Co1 O2 180.00(12) . 97_666 ?
O2 Co1 O2 86.72(9) . 9 ?
O2 Co1 O2 86.72(9) 105_666 97_666 ?
O2 Co1 O2 86.72(9) 105_666 101_666 ?
O2 Co1 O2 86.72(9) . 5 ?
O2 Co1 O2 180.0 5 101_666 ?
O2 Co1 O2 93.28(9) 105_666 5 ?
O2 Co1 O2 180.00(4) 105_666 9 ?
O2 Co1 O2 93.28(9) 97_666 5 ?
O2 Co1 O2 86.72(9) 5 9 ?
O2 Co1 O2 93.28(9) . 101_666 ?
O2 Co1 O2 93.28(9) 101_666 9 ?
O1 Ho O1 86.41(12) . 13_456 ?
O1 Ho O1 129.05(11) 72_565 36_654 ?
O1 Ho O1 78.79(9) 72_565 42_644 ?
O1 Ho O1 78.79(9) . 54_465 ?
O1 Ho O1 78.79(9) 13_456 42_644 ?
O1 Ho O1 129.05(11) 13_456 54_465 ?
O1 Ho O1 145.23(11) 13_456 36_654 ?
O1 Ho O1 145.23(11) . 72_565 ?
O1 Ho O1 129.05(11) . 42_644 ?
O1 Ho O1 78.79(9) 13_456 72_565 ?
O1 Ho O1 145.23(11) 54_465 42_644 ?
O1 Ho O1 86.41(12) 54_465 72_565 ?
O1 Ho O1 86.41(12) 36_654 42_644 ?
O1 Ho O1 78.79(9) . 36_654 ?
O1 Ho O1 78.79(9) 54_465 36_654 ?
O1 Ho O3 64.52(6) . . ?
O1 Ho O3 136.80(6) 42_644 54_465 ?
O1 Ho O3 64.52(6) 13_456 54_465 ?
O1 Ho O3 72.61(6) 13_456 . ?
O1 Ho O3 64.52(6) 36_654 36_654 ?
O1 Ho O3 136.80(6) 54_465 . ?
O1 Ho O3 72.61(6) 72_565 54_465 ?
O1 Ho O3 136.80(6) 72_565 . ?
O1 Ho O3 64.52(6) 72_565 36_654 ?
O1 Ho O3 72.61(6) 36_654 . ?
O1 Ho O3 72.61(6) . 54_465 ?
O1 Ho O3 64.52(6) 42_644 . ?
O1 Ho O3 64.52(6) 54_465 54_465 ?
O1 Ho O3 136.80(6) . 36_654 ?
O1 Ho O3 136.80(6) 36_654 54_465 ?
O1 Ho O3 136.80(6) 13_456 36_654 ?
O1 Ho O3 72.61(6) 54_465 36_654 ?
O1 Ho O3 72.61(6) 42_644 36_654 ?
O3 Ho O3 120.0 . 36_654 ?
O3 Ho O3 120.0 . 54_465 ?
O3 Ho O3 120.0 36_654 54_465 ?
O1W Co2 O1W 180.0 5 54_465 ?
O1W Co2 O1W 90.0 82_546 54_465 ?
O1W Co2 O1W 90.0 5 9 ?
O1W Co2 O1W 180.0 82_546 9 ?
O1W Co2 O1W 90.0 . 82_546 ?
O1W Co2 O1W 90.0 . 54_465 ?
O1W Co2 O1W 180.0 . 26_654 ?
O1W Co2 O1W 90.0 26_654 54_465 ?
O1W Co2 O1W 90.0 82_546 26_654 ?
O1W Co2 O1W 90.0 . 9 ?
O1W Co2 O1W 90.0 . 5 ?
O1W Co2 O1W 90.0 26_654 9 ?
O1W Co2 O1W 90.0 82_546 5 ?
O1W Co2 O1W 90.0 26_654 5 ?
O1W Co2 O1W 90.0 54_465 9 ?
C1 O2 Co1 138.9(2) . . ?
Co2 O1W H1W 126.3 . . ?
Co2 O1W H1W 126(3) . 52_465 ?
H1W O1W H1W 107.5 . 52_465 ?
O2 C1 O1 123.1(3) . . ?
O2 C1 C2 119.5(3) . . ?
O1 C1 C2 117.4(3) . . ?
C1 O1 Ho 126.4(2) . . ?
C1 C2 H2A 109.8 . . ?
C1 C2 H2B 109.8 . . ?
H2A C2 H2B 108.2 . . ?
O3 C2 C1 109.4(3) . . ?
O3 C2 H2A 109.8 . . ?
O3 C2 H2B 109.8 . . ?
C2 O3 Ho 122.19(18) . . ?
C2 O3 Ho 122.19(18) 42_644 . ?
C2 O3 C2 115.6(4) . 42_644 ?

loop_
_geom_bond_atom_site_label_1
_geom_bond_atom_site_label_2
_geom_bond_distance
_geom_bond_site_symmetry_2
_geom_bond_publ_flag
Co1 O2 2.094(2) . ?
Co1 O2 2.094(2) 101_666 ?
Co1 O2 2.094(2) 5 ?
Co1 O2 2.094(2) 105_666 ?
Co1 O2 2.094(2) 97_666 ?
Co1 O2 2.094(2) 9 ?
Ho O1 2.356(2) 13_456 ?
Ho O1 2.356(2) 42_644 ?
Ho O1 2.356(2) 36_654 ?
Ho O1 2.356(2) 54_465 ?
Ho O1 2.356(2) 72_565 ?
Ho O1 2.356(2) . ?
Ho O3 2.426(3) . ?
Ho O3 2.426(3) 36_654 ?
Ho O3 2.426(3) 54_465 ?
Co2 O1W 2.085(4) . ?
Co2 O1W 2.085(4) 54_465 ?
Co2 O1W 2.085(4) 5 ?
Co2 O1W 2.085(4) 82_546 ?
Co2 O1W 2.085(4) 9 ?
Co2 O1W 2.085(4) 26_654 ?
O2 C1 1.245(4) . ?
O1W H1W 0.8501 . ?
O1W H1W 0.85(10) 52_465 ?
C1 O1 1.257(4) . ?
C1 C2 1.498(4) . ?
C2 H2A 0.9700 . ?
C2 H2B 0.9700 . ?
C2 O3 1.409(4) . ?

loop_
_geom_torsion_atom_site_label_1
_geom_torsion_atom_site_label_2
_geom_torsion_atom_site_label_3
_geom_torsion_atom_site_label_4
_geom_torsion
_geom_torsion_site_symmetry_1
_geom_torsion_site_symmetry_2
_geom_torsion_site_symmetry_3
_geom_torsion_site_symmetry_4
_geom_torsion_publ_flag
Co1 O2 C1 O1 -162.8(2) . . . . ?
Co1 O2 C1 C2 17.8(5) . . . . ?
O2 C1 O1 Ho -179.8(2) . . . . ?
O2 C1 C2 O3 177.6(3) . . . . ?
C1 C2 O3 Ho 3.3(4) . . . . ?
C1 C2 O3 C2 -176.7(4) . . . 42_644 ?
O1 C1 C2 O3 -1.9(5) . . . . ?
C2 C1 O1 Ho -0.4(5) . . . . ?

loop_
_exptl_oxdiff_crystal_face_indexfrac_h
_exptl_oxdiff_crystal_face_indexfrac_k
_exptl_oxdiff_crystal_face_indexfrac_l
_exptl_oxdiff_crystal_face_x
_exptl_oxdiff_crystal_face_y
_exptl_oxdiff_crystal_face_z
0.0000 -1.0000 -0.0000 0.0126 0.0225 -0.0102
-0.0000 1.0000 0.0000 -0.0126 -0.0225 0.0102
-1.0000 -0.0000 1.0001 0.0054 0.0136 0.0365
-4.0001 0.9999 0.0002 0.0672 -0.0324 0.0867
4.0001 -0.9999 -0.0002 -0.0672 0.0324 -0.0867
1.0000 1.0000 4.0004 -0.0910 0.0440 0.0605
-0.0000 -1.0000 -4.0004 0.0710 -0.0416 -0.0796
-4.0001 -1.0001 0.0002 0.0925 0.0127 0.0663
-1.0000 -3.0001 -4.0004 0.1162 0.0010 -0.0809
-0.9999 -4.0001 -0.0001 0.0705 0.0876 -0.0218
1.0001 -1.0000 4.0003 -0.0657 0.0891 0.0400
2.9999 4.0002 -4.0004 -0.0520 -0.1468 -0.0858
